data_7115900
loop_
_publ_author_name
'Juan Qi'
'Guo-Tao Fan'
'Jie Chen'
'Ming-Hui Sun'
'Yu-Ting Dong'
'Ling Zhou'

_publ_section_title
;
 Catalytic enantioselective bromoamination of allylic alcohols
;
_journal_name_full Chem.Commun.
_journal_page_first 13841
_journal_paper_doi 10.1039/C4cc05772D
_journal_volume 50
_journal_year 2014
_chemical_absolute_configuration unk
_chemical_formula_sum 'C21 H29 Br N2 O5 S Si'
_chemical_formula_weight 529.52
_chemical_name_systematic
; 
 ? 
;
_space_group_IT_number 4
_symmetry_cell_setting monoclinic
_symmetry_space_group_name_Hall 'P 2yb'
_symmetry_space_group_name_H-M 'P 1 21 1'
_atom_sites_solution_hydrogens geom
_atom_sites_solution_primary direct
_atom_sites_solution_secondary difmap
_audit_creation_method SHELXL-97
_cell_angle_alpha 90.00
_cell_angle_beta 92.130(6)
_cell_angle_gamma 90.00
_cell_formula_units_Z 2
_cell_length_a 12.179(3)
_cell_length_b 7.384(2)
_cell_length_c 14.019(4)
_cell_measurement_reflns_used 752
_cell_measurement_temperature 296(2)
_cell_measurement_theta_max 18.61
_cell_measurement_theta_min 3.23
_cell_volume 1259.9(6)
_computing_cell_refinement 'Bruker SAINT'
_computing_data_collection 'Bruker APEX2'
_computing_data_reduction 'Bruker SAINT'
_computing_molecular_graphics 'Bruker SHELXTL'
_computing_publication_material 'Bruker SHELXTL'
_computing_structure_refinement 'SHELXL-97 (Sheldrick, 2008)'
_computing_structure_solution 'SHELXS-97 (Sheldrick, 2008)'
_diffrn_ambient_temperature 296(2)
_diffrn_measured_fraction_theta_full 0.987
_diffrn_measured_fraction_theta_max 0.987
_diffrn_measurement_device_type 'Bruker APEX-II CCD'
_diffrn_measurement_method '\f and \w scans'
_diffrn_radiation_monochromator graphite
_diffrn_radiation_source 'fine-focus sealed tube'
_diffrn_radiation_type MoK\a
_diffrn_radiation_wavelength 0.71073
_diffrn_reflns_av_R_equivalents 0.0540
_diffrn_reflns_av_sigmaI/netI 0.1402
_diffrn_reflns_limit_h_max 15
_diffrn_reflns_limit_h_min -10
_diffrn_reflns_limit_k_max 8
_diffrn_reflns_limit_k_min -9
_diffrn_reflns_limit_l_max 17
_diffrn_reflns_limit_l_min -13
_diffrn_reflns_number 6890
_diffrn_reflns_theta_full 26.26
_diffrn_reflns_theta_max 26.26
_diffrn_reflns_theta_min 1.45
_exptl_absorpt_coefficient_mu 1.794
_exptl_absorpt_correction_T_max 0.7937
_exptl_absorpt_correction_T_min 0.5659
_exptl_absorpt_correction_type multi-scan
_exptl_crystal_density_diffrn 1.396
_exptl_crystal_density_method 'not measured'
_exptl_crystal_F_000 548
_exptl_crystal_size_max 0.36
_exptl_crystal_size_mid 0.24
_exptl_crystal_size_min 0.14
_refine_diff_density_max 0.550
_refine_diff_density_min -0.474
_refine_diff_density_rms 0.140
_refine_ls_abs_structure_details 'Flack H D (1983), Acta Cryst. A39, 876-881'
_refine_ls_abs_structure_Flack 0.00(2)
_refine_ls_extinction_method none
_refine_ls_goodness_of_fit_ref 1.075
_refine_ls_hydrogen_treatment mixed
_refine_ls_matrix_type full
_refine_ls_number_parameters 285
_refine_ls_number_reflns 4794
_refine_ls_number_restraints 1
_refine_ls_restrained_S_all 1.075
_refine_ls_R_factor_all 0.1328
_refine_ls_R_factor_gt 0.0621
_refine_ls_shift/su_max 0.000
_refine_ls_shift/su_mean 0.000
_refine_ls_structure_factor_coef Fsqd
_refine_ls_weighting_details 'calc w=1/[\s^2^(Fo^2^)+(0.0400P)^2^+0.9370P] where P=(Fo^2^+2Fc^2^)/3'
_refine_ls_weighting_scheme calc
_refine_ls_wR_factor_gt 0.1256
_refine_ls_wR_factor_ref 0.1818
_reflns_number_gt 2447
_reflns_number_total 4794
_reflns_threshold_expression >2sigma(I)
_cod_data_source_file c4cc05772d3.cif
_cod_data_source_block xb7442
_cod_original_cell_volume 1259.8(6)
_cod_original_sg_symbol_H-M P2(1)
_cod_database_code 7115900

loop_
_symmetry_equiv_pos_as_xyz
'x, y, z'
'-x, y+1/2, -z'

loop_
_atom_site_label
_atom_site_type_symbol
_atom_site_fract_x
_atom_site_fract_y
_atom_site_fract_z
_atom_site_U_iso_or_equiv
_atom_site_adp_type
_atom_site_occupancy
_atom_site_symmetry_multiplicity
_atom_site_calc_flag
_atom_site_refinement_flags
Si1 Si 0.8164(3) 0.9132(5) 0.7382(2) 0.0664(10) Uani 1 1 d .
Br1 Br 0.93485(8) 0.51295(16) 0.47952(7) 0.0713(4) Uani 1 1 d .
S1 S 0.60526(18) 1.0261(4) 0.45475(14) 0.0477(6) Uani 1 1 d .
N1 N 0.6537(6) 0.8323(10) 0.4815(5) 0.042(2) Uani 1 1 d .
H1 H 0.6149 0.7604 0.5148 0.050 Uiso 1 1 calc R
N2 N 0.4601(13) 0.9644(17) 0.0423(8) 0.098(4) Uani 1 1 d .
O1 O 0.8417(6) 0.7870(10) 0.6453(4) 0.0605(19) Uani 1 1 d .
O2 O 0.6909(6) 1.1578(9) 0.4644(5) 0.066(2) Uani 1 1 d .
O3 O 0.5080(5) 1.0467(10) 0.5091(4) 0.0593(18) Uani 1 1 d .
O4 O 0.5210(12) 1.008(3) -0.0150(7) 0.186(6) Uani 1 1 d .
O5 O 0.3702(11) 0.8985(19) 0.0276(7) 0.145(5) Uani 1 1 d .
C1 C 1.0249(12) 0.815(3) 0.8084(11) 0.132(6) Uani 1 1 d .
H1A H 1.0691 0.7877 0.8646 0.199 Uiso 1 1 calc R
H1B H 1.0480 0.9290 0.7825 0.199 Uiso 1 1 calc R
H1C H 1.0333 0.7216 0.7618 0.199 Uiso 1 1 calc R
C2 C 0.8707(14) 0.636(2) 0.8644(9) 0.140(7) Uani 1 1 d .
H2A H 0.8611 0.5604 0.8090 0.209 Uiso 1 1 calc R
H2B H 0.8026 0.6433 0.8966 0.209 Uiso 1 1 calc R
H2C H 0.9262 0.5849 0.9067 0.209 Uiso 1 1 calc R
C3 C 0.9000(16) 0.966(2) 0.9211(9) 0.172(9) Uani 1 1 d .
H3A H 0.9267 0.9070 0.9785 0.258 Uiso 1 1 calc R
H3B H 0.8252 1.0024 0.9282 0.258 Uiso 1 1 calc R
H3C H 0.9443 1.0700 0.9091 0.258 Uiso 1 1 calc R
C4 C 0.9062(13) 0.8281(18) 0.8337(10) 0.100(5) Uani 1 1 d .
C5 C 0.6756(11) 0.9062(18) 0.7665(10) 0.106(5) Uani 1 1 d .
H5A H 0.6328 0.9710 0.7188 0.159 Uiso 1 1 calc R
H5B H 0.6664 0.9613 0.8277 0.159 Uiso 1 1 calc R
H5C H 0.6514 0.7825 0.7684 0.159 Uiso 1 1 calc R
C6 C 0.8584(11) 1.1483(17) 0.7090(10) 0.092(4) Uani 1 1 d .
H6A H 0.9342 1.1490 0.6924 0.138 Uiso 1 1 calc R
H6B H 0.8491 1.2248 0.7635 0.138 Uiso 1 1 calc R
H6C H 0.8137 1.1924 0.6562 0.138 Uiso 1 1 calc R
C7 C 0.7857(9) 0.6304(13) 0.6179(6) 0.055(3) Uani 1 1 d .
H7A H 0.7095 0.6403 0.6352 0.066 Uiso 1 1 calc R
H7B H 0.8178 0.5274 0.6516 0.066 Uiso 1 1 calc R
C8 C 0.7909(7) 0.6006(12) 0.5133(6) 0.041(2) Uani 1 1 d .
H8 H 0.7374 0.5060 0.4959 0.049 Uiso 1 1 calc R
C9 C 0.7615(7) 0.7704(13) 0.4520(5) 0.038(2) Uani 1 1 d .
H9 H 0.8148 0.8651 0.4697 0.046 Uiso 1 1 calc R
C10 C 0.7672(7) 0.7407(13) 0.3431(6) 0.044(2) Uani 1 1 d .
C11 C 0.8401(8) 0.8296(15) 0.2896(7) 0.056(3) Uani 1 1 d .
H11 H 0.8912 0.9070 0.3190 0.067 Uiso 1 1 calc R
C12 C 0.8395(10) 0.8070(18) 0.1936(8) 0.074(3) Uani 1 1 d .
H12 H 0.8902 0.8693 0.1580 0.089 Uiso 1 1 calc R
C13 C 0.7670(11) 0.6965(19) 0.1493(8) 0.079(4) Uani 1 1 d .
H13 H 0.7679 0.6843 0.0833 0.095 Uiso 1 1 calc R
C14 C 0.6917(10) 0.6011(16) 0.1987(7) 0.073(4) Uani 1 1 d .
H14 H 0.6418 0.5252 0.1668 0.087 Uiso 1 1 calc R
C15 C 0.6906(8) 0.6192(14) 0.2982(7) 0.057(3) Uani 1 1 d .
H15 H 0.6413 0.5537 0.3338 0.068 Uiso 1 1 calc R
C16 C 0.5594(7) 1.0154(16) 0.3343(5) 0.045(2) Uani 1 1 d .
C17 C 0.4662(8) 0.9175(14) 0.3121(7) 0.059(3) Uani 1 1 d .
H17 H 0.4257 0.8638 0.3594 0.071 Uiso 1 1 calc R
C18 C 0.4331(10) 0.9011(15) 0.2119(10) 0.076(4) Uani 1 1 d .
H18 H 0.3716 0.8336 0.1932 0.092 Uiso 1 1 calc R
C19 C 0.4949(10) 0.988(2) 0.1451(7) 0.072(3) Uani 1 1 d .
C20 C 0.5867(10) 1.0871(16) 0.1666(7) 0.075(4) Uani 1 1 d .
H20 H 0.6265 1.1411 0.1190 0.089 Uiso 1 1 calc R
C21 C 0.6186(9) 1.1050(14) 0.2617(8) 0.065(3) Uani 1 1 d .
H21 H 0.6793 1.1759 0.2787 0.078 Uiso 1 1 calc R

loop_
_atom_site_aniso_label
_atom_site_aniso_U_11
_atom_site_aniso_U_22
_atom_site_aniso_U_33
_atom_site_aniso_U_23
_atom_site_aniso_U_13
_atom_site_aniso_U_12
Si1 0.085(2) 0.0539(19) 0.061(2) -0.0036(16) 0.0112(18) -0.0090(18)
Br1 0.0625(6) 0.0752(8) 0.0760(7) 0.0050(8) -0.0001(5) 0.0271(7)
S1 0.0555(13) 0.0390(14) 0.0485(13) -0.0027(15) 0.0006(10) 0.0072(15)
N1 0.051(5) 0.030(5) 0.046(5) 0.001(4) 0.017(4) 0.007(4)
N2 0.128(11) 0.107(12) 0.058(8) 0.000(7) -0.025(8) 0.027(9)
O1 0.074(5) 0.069(5) 0.038(4) -0.010(4) 0.000(3) -0.013(4)
O2 0.076(5) 0.042(5) 0.079(5) -0.007(4) -0.005(4) -0.007(4)
O3 0.065(4) 0.054(5) 0.059(4) -0.009(4) 0.011(3) 0.021(4)
O4 0.228(14) 0.274(17) 0.057(6) 0.027(12) 0.019(7) -0.015(17)
O5 0.153(11) 0.206(14) 0.074(7) -0.024(7) -0.034(7) 0.025(10)
C1 0.104(12) 0.168(17) 0.121(12) 0.016(12) -0.056(10) 0.007(12)
C2 0.206(17) 0.122(13) 0.085(10) 0.043(9) -0.070(11) -0.046(13)
C3 0.33(2) 0.118(17) 0.067(9) -0.017(9) -0.072(12) -0.055(16)
C4 0.131(13) 0.061(9) 0.107(11) 0.021(8) -0.020(9) -0.028(9)
C5 0.125(12) 0.073(9) 0.124(11) -0.005(8) 0.047(9) -0.005(9)
C6 0.118(12) 0.061(9) 0.099(11) 0.013(7) 0.033(9) 0.007(8)
C7 0.074(7) 0.042(6) 0.047(6) 0.008(5) -0.002(5) 0.001(5)
C8 0.040(5) 0.034(5) 0.049(6) 0.003(4) 0.001(4) 0.000(4)
C9 0.041(5) 0.040(5) 0.034(5) -0.004(4) 0.000(4) -0.001(4)
C10 0.037(5) 0.051(6) 0.043(6) -0.002(5) -0.003(4) 0.017(5)
C11 0.055(6) 0.064(7) 0.051(7) 0.004(5) 0.020(5) -0.004(5)
C12 0.081(9) 0.093(10) 0.050(8) 0.009(7) 0.023(6) -0.004(8)
C13 0.096(10) 0.104(11) 0.039(7) 0.021(7) 0.027(7) 0.039(9)
C14 0.096(9) 0.083(9) 0.038(6) -0.024(6) -0.013(6) 0.026(7)
C15 0.048(6) 0.053(7) 0.069(7) -0.001(5) -0.002(5) 0.007(5)
C16 0.052(5) 0.041(5) 0.043(5) 0.006(6) 0.001(4) 0.017(6)
C17 0.059(7) 0.055(6) 0.063(7) -0.004(5) -0.001(6) 0.007(6)
C18 0.073(8) 0.046(7) 0.108(10) -0.017(7) -0.030(8) 0.018(6)
C19 0.078(8) 0.083(10) 0.054(7) 0.022(7) 0.006(6) 0.030(8)
C20 0.092(9) 0.088(10) 0.045(7) 0.014(6) 0.013(6) 0.015(8)
C21 0.067(7) 0.045(6) 0.083(8) 0.011(6) -0.008(6) 0.010(5)

loop_
_atom_type_symbol
_atom_type_description
_atom_type_scat_dispersion_real
_atom_type_scat_dispersion_imag
_atom_type_scat_source
C C 0.0033 0.0016 'International Tables Vol C Tables 4.2.6.8 and 6.1.1.4'
H H 0.0000 0.0000 'International Tables Vol C Tables 4.2.6.8 and 6.1.1.4'
N N 0.0061 0.0033 'International Tables Vol C Tables 4.2.6.8 and 6.1.1.4'
O O 0.0106 0.0060 'International Tables Vol C Tables 4.2.6.8 and 6.1.1.4'
Si Si 0.0817 0.0704 'International Tables Vol C Tables 4.2.6.8 and 6.1.1.4'
Br Br -0.2901 2.4595 'International Tables Vol C Tables 4.2.6.8 and 6.1.1.4'
S S 0.1246 0.1234 'International Tables Vol C Tables 4.2.6.8 and 6.1.1.4'

loop_
_geom_angle_atom_site_label_1
_geom_angle_atom_site_label_2
_geom_angle_atom_site_label_3
_geom_angle
O1 Si1 C5 111.9(6)
O1 Si1 C4 105.3(6)
C5 Si1 C4 112.7(7)
O1 Si1 C6 107.2(5)
C5 Si1 C6 110.6(6)
C4 Si1 C6 108.8(7)
O2 S1 O3 119.3(4)
O2 S1 N1 109.1(4)
O3 S1 N1 106.0(4)
O2 S1 C16 109.0(5)
O3 S1 C16 105.9(4)
N1 S1 C16 106.7(5)
C9 N1 S1 123.0(6)
C9 N1 H1 118.5
S1 N1 H1 118.5
O4 N2 O5 126.4(14)
O4 N2 C19 117.9(14)
O5 N2 C19 115.7(14)
C7 O1 Si1 126.0(6)
C4 C1 H1A 109.5
C4 C1 H1B 109.5
H1A C1 H1B 109.5
C4 C1 H1C 109.5
H1A C1 H1C 109.5
H1B C1 H1C 109.5
C4 C2 H2A 109.5
C4 C2 H2B 109.5
H2A C2 H2B 109.5
C4 C2 H2C 109.5
H2A C2 H2C 109.5
H2B C2 H2C 109.5
C4 C3 H3A 109.5
C4 C3 H3B 109.5
H3A C3 H3B 109.5
C4 C3 H3C 109.5
H3A C3 H3C 109.5
H3B C3 H3C 109.5
C1 C4 C2 106.8(14)
C1 C4 C3 107.1(13)
C2 C4 C3 110.3(12)
C1 C4 Si1 113.9(10)
C2 C4 Si1 110.9(10)
C3 C4 Si1 107.6(11)
Si1 C5 H5A 109.5
Si1 C5 H5B 109.5
H5A C5 H5B 109.5
Si1 C5 H5C 109.5
H5A C5 H5C 109.5
H5B C5 H5C 109.5
Si1 C6 H6A 109.5
Si1 C6 H6B 109.5
H6A C6 H6B 109.5
Si1 C6 H6C 109.5
H6A C6 H6C 109.5
H6B C6 H6C 109.5
O1 C7 C8 110.9(8)
O1 C7 H7A 109.5
C8 C7 H7A 109.5
O1 C7 H7B 109.5
C8 C7 H7B 109.5
H7A C7 H7B 108.0
C7 C8 C9 114.2(7)
C7 C8 Br1 111.2(6)
C9 C8 Br1 109.0(6)
C7 C8 H8 107.4
C9 C8 H8 107.4
Br1 C8 H8 107.4
N1 C9 C10 113.4(7)
N1 C9 C8 106.6(7)
C10 C9 C8 114.5(7)
N1 C9 H9 107.3
C10 C9 H9 107.3
C8 C9 H9 107.3
C11 C10 C15 119.5(9)
C11 C10 C9 122.2(9)
C15 C10 C9 118.2(9)
C10 C11 C12 120.7(10)
C10 C11 H11 119.6
C12 C11 H11 119.6
C13 C12 C11 121.0(11)
C13 C12 H12 119.5
C11 C12 H12 119.5
C12 C13 C14 121.5(11)
C12 C13 H13 119.2
C14 C13 H13 119.2
C13 C14 C15 119.2(11)
C13 C14 H14 120.4
C15 C14 H14 120.4
C14 C15 C10 118.0(10)
C14 C15 H15 121.0
C10 C15 H15 121.0
C17 C16 C21 121.1(9)
C17 C16 S1 118.1(8)
C21 C16 S1 120.8(8)
C16 C17 C18 117.4(10)
C16 C17 H17 121.3
C18 C17 H17 121.3
C19 C18 C17 118.6(11)
C19 C18 H18 120.7
C17 C18 H18 120.7
C20 C19 C18 124.2(11)
C20 C19 N2 118.5(12)
C18 C19 N2 117.2(13)
C19 C20 C21 117.7(10)
C19 C20 H20 121.1
C21 C20 H20 121.1
C20 C21 C16 120.7(10)
C20 C21 H21 119.6
C16 C21 H21 119.6

loop_
_geom_bond_atom_site_label_1
_geom_bond_atom_site_label_2
_geom_bond_distance
Si1 O1 1.640(7)
Si1 C5 1.776(13)
Si1 C4 1.810(14)
Si1 C6 1.859(13)
Br1 C8 1.944(8)
S1 O2 1.429(7)
S1 O3 1.440(6)
S1 N1 1.587(8)
S1 C16 1.760(8)
N1 C9 1.464(11)
N1 H1 0.8600
N2 O4 1.160(14)
N2 O5 1.209(15)
N2 C19 1.496(15)
O1 C7 1.389(11)
C1 C4 1.50(2)
C1 H1A 0.9600
C1 H1B 0.9600
C1 H1C 0.9600
C2 C4 1.549(17)
C2 H2A 0.9600
C2 H2B 0.9600
C2 H2C 0.9600
C3 C4 1.594(19)
C3 H3A 0.9600
C3 H3B 0.9600
C3 H3C 0.9600
C5 H5A 0.9600
C5 H5B 0.9600
C5 H5C 0.9600
C6 H6A 0.9600
C6 H6B 0.9600
C6 H6C 0.9600
C7 C8 1.486(11)
C7 H7A 0.9700
C7 H7B 0.9700
C8 C9 1.555(12)
C8 H8 0.9800
C9 C10 1.546(11)
C9 H9 0.9800
C10 C11 1.353(12)
C10 C15 1.424(12)
C11 C12 1.357(13)
C11 H11 0.9300
C12 C13 1.338(16)
C12 H12 0.9300
C13 C14 1.365(16)
C13 H13 0.9300
C14 C15 1.401(13)
C14 H14 0.9300
C15 H15 0.9300
C16 C17 1.372(13)
C16 C21 1.431(13)
C17 C18 1.451(14)
C17 H17 0.9300
C18 C19 1.381(15)
C18 H18 0.9300
C19 C20 1.361(15)
C20 C21 1.380(13)
C20 H20 0.9300
C21 H21 0.9300

loop_
_geom_torsion_atom_site_label_1
_geom_torsion_atom_site_label_2
_geom_torsion_atom_site_label_3
_geom_torsion_atom_site_label_4
_geom_torsion
O2 S1 N1 C9 -41.0(7)
O3 S1 N1 C9 -170.7(7)
C16 S1 N1 C9 76.6(8)
C5 Si1 O1 C7 -30.1(10)
C4 Si1 O1 C7 92.7(9)
C6 Si1 O1 C7 -151.5(8)
O1 Si1 C4 C1 52.2(12)
C5 Si1 C4 C1 174.4(11)
C6 Si1 C4 C1 -62.5(13)
O1 Si1 C4 C2 -68.4(13)
C5 Si1 C4 C2 53.8(14)
C6 Si1 C4 C2 176.9(11)
O1 Si1 C4 C3 170.8(10)
C5 Si1 C4 C3 -66.9(11)
C6 Si1 C4 C3 56.2(12)
Si1 O1 C7 C8 153.1(6)
O1 C7 C8 C9 -48.6(11)
O1 C7 C8 Br1 75.2(8)
S1 N1 C9 C10 -67.8(10)
S1 N1 C9 C8 165.3(6)
C7 C8 C9 N1 -54.0(9)
Br1 C8 C9 N1 -179.0(6)
C7 C8 C9 C10 179.7(8)
Br1 C8 C9 C10 54.8(8)
N1 C9 C10 C11 121.6(9)
C8 C9 C10 C11 -115.7(10)
N1 C9 C10 C15 -56.6(11)
C8 C9 C10 C15 66.0(10)
C15 C10 C11 C12 1.4(15)
C9 C10 C11 C12 -176.8(9)
C10 C11 C12 C13 0.0(18)
C11 C12 C13 C14 -1(2)
C12 C13 C14 C15 -0.2(18)
C13 C14 C15 C10 1.5(15)
C11 C10 C15 C14 -2.1(13)
C9 C10 C15 C14 176.2(8)
O2 S1 C16 C17 -170.1(8)
O3 S1 C16 C17 -40.6(10)
N1 S1 C16 C17 72.1(9)
O2 S1 C16 C21 10.5(9)
O3 S1 C16 C21 140.0(8)
N1 S1 C16 C21 -107.3(9)
C21 C16 C17 C18 3.0(15)
S1 C16 C17 C18 -176.4(7)
C16 C17 C18 C19 -1.7(14)
C17 C18 C19 C20 0.9(18)
C17 C18 C19 N2 178.6(9)
O4 N2 C19 C20 11(2)
O5 N2 C19 C20 -169.5(13)
O4 N2 C19 C18 -166.7(16)
O5 N2 C19 C18 12.6(18)
C18 C19 C20 C21 -1.3(18)
N2 C19 C20 C21 -179.0(10)
C19 C20 C21 C16 2.5(16)
C17 C16 C21 C20 -3.5(15)
S1 C16 C21 C20 175.9(8)
